data_7119438
loop_
_publ_author_name
'Khadem, Mohammadreza'
'Zhao, Yuming'

_publ_section_title
;
 Multivalent dithiafulvenyl functionalization of dendritic oligo(phenylene
 vinylene)s with an anthraquinodimethane core.
;
_journal_issue 11
_journal_name_full 'Chemical communications (Cambridge, England)'
_journal_page_first 1821
_journal_page_last 1824
_journal_paper_doi 10.1039/c6cc10085f
_journal_volume 53
_journal_year 2017
_chemical_formula_moiety 'C44 H28 O4, C4 H8 O2'
_chemical_formula_sum 'C48 H36 O6'
_chemical_formula_weight 708.77
_space_group_crystal_system triclinic
_space_group_IT_number 2
_space_group_name_Hall '-P 1'
_space_group_name_H-M_alt 'P -1'
_symmetry_space_group_name_Hall '-P 1'
_symmetry_space_group_name_H-M 'P -1'
_atom_sites_solution_hydrogens geom
_atom_sites_solution_primary direct
_audit_creation_date 2016-05-13
_audit_creation_method
;
Olex2 1.2
(compiled 2016.02.19 svn.r3266 for OlexSys, GUI svn.r5155)
;
_audit_update_record
;
2016-11-21 deposited with the CCDC.
2017-01-13 downloaded from the CCDC.
;
_cell_angle_alpha 95.181(5)
_cell_angle_beta 103.451(4)
_cell_angle_gamma 101.178(5)
_cell_formula_units_Z 2
_cell_length_a 10.9553(5)
_cell_length_b 11.5009(7)
_cell_length_c 15.3888(8)
_cell_measurement_reflns_used 5090
_cell_measurement_temperature 173.00(10)
_cell_measurement_theta_max 61.5090
_cell_measurement_theta_min 3.9430
_cell_volume 1831.24(18)
_computing_cell_refinement 'CrysAlisPro 1.171.38.41 (Rigaku OD, 2015)'
_computing_data_collection 'CrysAlisPro 1.171.38.41 (Rigaku OD, 2015)'
_computing_data_reduction 'CrysAlisPro 1.171.38.41 (Rigaku OD, 2015)'
_computing_molecular_graphics 'Olex2 (Dolomanov et al., 2009)'
_computing_publication_material 'Olex2 (Dolomanov et al., 2009)'
_computing_structure_refinement 'ShelXL (Sheldrick, 2015)'
_computing_structure_solution 'ShelXS (Sheldrick, 2008)'
_diffrn_ambient_environment N~2~
_diffrn_ambient_temperature 173.00(10)
_diffrn_detector 'CCD plate'
_diffrn_detector_area_resol_mean 10.6144
_diffrn_detector_type Atlas
_diffrn_measured_fraction_theta_full 0.824
_diffrn_measured_fraction_theta_max 0.958
_diffrn_measurement_details
;
List of Runs (angles in degrees, time in seconds):

  # Type    Start    End  Width  t~exp~   \w     \q     \k     \f   Frames
#--------------------------------------------------------------------------
  1  \w    -26.00  74.00   1.00    1.00    --    0.00  77.00-120.00  100
  2  \w     58.00 151.00   1.00    1.00    --   82.59  30.00-120.00   93
  3  \w    117.00 147.00   1.00    1.00    --   82.59 125.00   0.00   30
  4  \w     26.00 105.00   1.00    1.00    --   82.59 -30.00  30.00   79
  5  \w     14.00 108.00   1.00    1.00    --   82.59 -94.00  60.00   94
  6  \w      4.00 102.00   1.00    1.00    --   82.59 -94.00 -60.00   98
  7  \w      5.00 100.00   1.00    1.00    --   82.59 -94.00-180.00   95
  8  \w      6.00  94.00   1.00    1.00    --   82.59 -30.00 -90.00   88
  9  \w    -89.00 -35.00   1.00    1.00    --    0.00-178.00 -30.00   54
;
_diffrn_measurement_device 'four-circle diffractometer'
_diffrn_measurement_device_type 'SuperNova, Dual, Cu at zero, Atlas'
_diffrn_measurement_method '\w scans'
_diffrn_orient_matrix_type 'CrysAlisPro convention (1999,Acta A55,543-557)'
_diffrn_orient_matrix_UB_11 -0.0588424000
_diffrn_orient_matrix_UB_12 0.0222541000
_diffrn_orient_matrix_UB_13 -0.0964936000
_diffrn_orient_matrix_UB_21 -0.0292487000
_diffrn_orient_matrix_UB_22 -0.1353886000
_diffrn_orient_matrix_UB_23 -0.0330206000
_diffrn_orient_matrix_UB_31 -0.1329271000
_diffrn_orient_matrix_UB_32 -0.0141923000
_diffrn_orient_matrix_UB_33 0.0202859000
_diffrn_radiation_monochromator mirror
_diffrn_radiation_probe x-ray
_diffrn_radiation_type CuK\a
_diffrn_radiation_wavelength 1.54184
_diffrn_reflns_av_R_equivalents 0.0384
_diffrn_reflns_av_unetI/netI 0.0460
_diffrn_reflns_Laue_measured_fraction_full 0.824
_diffrn_reflns_Laue_measured_fraction_max 0.958
_diffrn_reflns_limit_h_max 5
_diffrn_reflns_limit_h_min -12
_diffrn_reflns_limit_k_max 13
_diffrn_reflns_limit_k_min -12
_diffrn_reflns_limit_l_max 16
_diffrn_reflns_limit_l_min -17
_diffrn_reflns_number 8296
_diffrn_reflns_point_group_measured_fraction_full 0.824
_diffrn_reflns_point_group_measured_fraction_max 0.958
_diffrn_reflns_theta_full 67.684
_diffrn_reflns_theta_max 61.589
_diffrn_reflns_theta_min 2.983
_diffrn_source 'micro-focus sealed X-ray tube'
_diffrn_source_type 'SuperNova (Cu) X-ray Source'
_exptl_absorpt_coefficient_mu 0.673
_exptl_absorpt_correction_T_max 1.00000
_exptl_absorpt_correction_T_min 0.76197
_exptl_absorpt_correction_type analytical
_exptl_absorpt_process_details
;
CrysAlisPro 1.171.38.41 (Rigaku Oxford Diffraction, 2015)
Empirical absorption correction using spherical harmonics,
 implemented in SCALE3 ABSPACK scaling algorithm.
;
_exptl_crystal_colour 'clear dark red'
_exptl_crystal_colour_lustre clear
_exptl_crystal_colour_modifier dark
_exptl_crystal_colour_primary red
_exptl_crystal_density_diffrn 1.285
_exptl_crystal_description block
_exptl_crystal_F_000 744
_exptl_crystal_recrystallization_method Ethylacetate/Hexane
_exptl_crystal_size_max 0.273
_exptl_crystal_size_mid 0.248
_exptl_crystal_size_min 0.182
_refine_diff_density_max 0.858
_refine_diff_density_min -0.324
_refine_diff_density_rms 0.054
_refine_ls_extinction_method none
_refine_ls_goodness_of_fit_ref 1.029
_refine_ls_hydrogen_treatment constr
_refine_ls_matrix_type full
_refine_ls_number_parameters 489
_refine_ls_number_reflns 5452
_refine_ls_number_restraints 0
_refine_ls_restrained_S_all 1.029
_refine_ls_R_factor_all 0.0651
_refine_ls_R_factor_gt 0.0563
_refine_ls_shift/su_max 0.001
_refine_ls_shift/su_mean 0.000
_refine_ls_structure_factor_coef Fsqd
_refine_ls_weighting_details 'w=1/[\s^2^(Fo^2^)+(0.0897P)^2^+0.9336P] where P=(Fo^2^+2Fc^2^)/3'
_refine_ls_weighting_scheme calc
_refine_ls_wR_factor_gt 0.1500
_refine_ls_wR_factor_ref 0.1615
_reflns_Friedel_coverage 0.000
_reflns_number_gt 4589
_reflns_number_total 5452
_reflns_threshold_expression 'I > 2\s(I)'
_cod_data_source_file c6cc10085f4.cif
_cod_data_source_block 16tyk-rt02
_cod_depositor_comments 'Adding full bibliography for 7119438.cif.'
_cod_original_cell_volume 1831.25(17)
_cod_database_code 7119438
_shelxl_version_number 2014/6
_chemical_oxdiff_formula 'C44 H30 O4'
_shelx_space_group_comment
;
The symmetry employed for this shelxl refinement is uniquely defined
by the following loop, which should always be used as a source of
symmetry information in preference to the above space-group names.
They are only intended as comments.
;
_reflns_odcompleteness_completeness 94.44
_reflns_odcompleteness_iscentric 1
_reflns_odcompleteness_theta 62.05
_olex2_refinement_description
;
1. Fixed Uiso
 At 1.2 times of:
  All C(H) groups, All C(H,H) groups
 At 1.5 times of:
  All C(H,H,H) groups
2.a Secondary CH2 refined with riding coordinates:
 C101(H10D,H10E)
2.b Aromatic/amide H refined with riding coordinates:
 C12(H12), C13(H13), C15(H15), C16(H16), C17(H17), C22(H22), C23(H23),
 C25(H25), C26(H26), C27(H27), C33(H33), C34(H34), C35(H35), C36(H36), C40(H40),
  C41(H41), C42(H42), C43(H43), C52(H52), C53(H53), C55(H55), C56(H56),
 C57(H57), C62(H62), C63(H63), C65(H65), C66(H66), C67(H67)
2.c Idealised Me refined as rotating group:
 C100(H10A,H10B,H10C), C105(H10F,H10G,H10H)
;
_olex2_date_sample_data_collection 2016-04-13
_olex2_date_sample_submission 2016-04-03
_olex2_exptl_crystal_mounting_method 'mounted on a loop'
_olex2_submission_special_instructions 'No special instructions were received'
_oxdiff_exptl_absorpt_empirical_details
;
Empirical correction (ABSPACK) includes:
- Absorption correction using spherical harmonics
- Frame scaling
- Detector area scaling
;
_oxdiff_exptl_absorpt_empirical_full_max 3.166
_oxdiff_exptl_absorpt_empirical_full_min 0.773

loop_
_space_group_symop_operation_xyz
'x, y, z'
'-x, -y, -z'

loop_
_atom_site_label
_atom_site_type_symbol
_atom_site_fract_x
_atom_site_fract_y
_atom_site_fract_z
_atom_site_U_iso_or_equiv
_atom_site_adp_type
_atom_site_occupancy
_atom_site_site_symmetry_order
_atom_site_calc_flag
_atom_site_refinement_flags_posn
O1 O 0.34530(18) 0.43558(16) 0.35246(12) 0.0445(5) Uani 1 1 d .
O2 O -0.24760(17) 0.91049(18) 0.53534(16) 0.0560(6) Uani 1 1 d .
O3 O 1.0711(2) 1.3997(2) 0.60277(15) 0.0642(6) Uani 1 1 d .
O4 O 0.2389(3) 1.5798(2) 0.81980(16) 0.0694(7) Uani 1 1 d .
C1 C 0.3256(2) 0.81263(19) 0.68900(14) 0.0222(5) Uani 1 1 d .
C2 C 0.6146(2) 1.20658(19) 0.79974(15) 0.0245(5) Uani 1 1 d .
C11 C 0.3554(2) 0.7381(2) 0.61485(14) 0.0233(5) Uani 1 1 d .
C12 C 0.2874(2) 0.6192(2) 0.58662(16) 0.0296(5) Uani 1 1 d .
H12 H 0.2288 0.5852 0.6173 0.035 Uiso 1 1 calc R
C13 C 0.3057(2) 0.5521(2) 0.51427(16) 0.0301(5) Uani 1 1 d .
H13 H 0.2595 0.4733 0.4963 0.036 Uiso 1 1 calc R
C14 C 0.3932(2) 0.6015(2) 0.46774(15) 0.0250(5) Uani 1 1 d .
C15 C 0.4634(2) 0.7186(2) 0.49648(15) 0.0261(5) Uani 1 1 d .
H15 H 0.5236 0.7515 0.4667 0.031 Uiso 1 1 calc R
C16 C 0.4444(2) 0.7864(2) 0.56898(15) 0.0254(5) Uani 1 1 d .
H16 H 0.4913 0.8649 0.5872 0.030 Uiso 1 1 calc R
C17 C 0.4096(2) 0.5331(2) 0.38763(16) 0.0313(5) Uani 1 1 d .
H17 H 0.4744 0.5676 0.3621 0.038 Uiso 1 1 calc R
C21 C 0.1870(2) 0.82219(19) 0.66916(14) 0.0234(5) Uani 1 1 d .
C22 C 0.1543(2) 0.9232(2) 0.63444(16) 0.0291(5) Uani 1 1 d .
H22 H 0.2187 0.9859 0.6292 0.035 Uiso 1 1 calc R
C23 C 0.0270(2) 0.9309(2) 0.60782(17) 0.0325(6) Uani 1 1 d .
H23 H 0.0065 0.9990 0.5853 0.039 Uiso 1 1 calc R
C24 C -0.0711(2) 0.8373(2) 0.61453(15) 0.0287(5) Uani 1 1 d .
C25 C -0.0389(2) 0.7382(2) 0.65146(15) 0.0288(5) Uani 1 1 d .
H25 H -0.1034 0.6769 0.6585 0.035 Uiso 1 1 calc R
C26 C 0.0886(2) 0.7299(2) 0.67789(15) 0.0280(5) Uani 1 1 d .
H26 H 0.1089 0.6624 0.7016 0.034 Uiso 1 1 calc R
C27 C -0.2079(2) 0.8386(2) 0.58019(18) 0.0377(6) Uani 1 1 d .
H27 H -0.2683 0.7794 0.5942 0.045 Uiso 1 1 calc R
C31 C 0.4153(2) 0.87648(18) 0.76151(14) 0.0208(5) Uani 1 1 d .
C32 C 0.5564(2) 0.88118(19) 0.77993(13) 0.0211(5) Uani 1 1 d .
C33 C 0.6080(2) 0.78035(19) 0.77319(14) 0.0243(5) Uani 1 1 d .
H33 H 0.5537 0.7053 0.7521 0.029 Uiso 1 1 calc R
C34 C 0.7400(2) 0.7915(2) 0.79775(15) 0.0298(5) Uani 1 1 d .
H34 H 0.7741 0.7237 0.7940 0.036 Uiso 1 1 calc R
C35 C 0.8219(2) 0.9038(2) 0.82810(15) 0.0297(5) Uani 1 1 d .
H35 H 0.9105 0.9110 0.8440 0.036 Uiso 1 1 calc R
C36 C 0.7718(2) 1.0040(2) 0.83467(14) 0.0254(5) Uani 1 1 d .
H36 H 0.8270 1.0788 0.8549 0.031 Uiso 1 1 calc R
C37 C 0.63918(19) 0.99460(19) 0.81131(14) 0.0212(5) Uani 1 1 d .
C38 C 0.57879(19) 1.09804(19) 0.82458(14) 0.0217(5) Uani 1 1 d .
C39 C 0.4694(2) 1.06523(19) 0.86638(14) 0.0217(5) Uani 1 1 d .
C40 C 0.4511(2) 1.1358(2) 0.93906(15) 0.0264(5) Uani 1 1 d .
H40 H 0.5063 1.2101 0.9615 0.032 Uiso 1 1 calc R
C41 C 0.3518(2) 1.0962(2) 0.97784(15) 0.0288(5) Uani 1 1 d .
H41 H 0.3406 1.1438 1.0262 0.035 Uiso 1 1 calc R
C42 C 0.2685(2) 0.9854(2) 0.94476(15) 0.0289(5) Uani 1 1 d .
H42 H 0.2014 0.9591 0.9707 0.035 Uiso 1 1 calc R
C43 C 0.2857(2) 0.9142(2) 0.87324(14) 0.0256(5) Uani 1 1 d .
H43 H 0.2302 0.8398 0.8515 0.031 Uiso 1 1 calc R
C44 C 0.38545(19) 0.95307(19) 0.83342(14) 0.0210(5) Uani 1 1 d .
C51 C 0.7136(2) 1.23533(19) 0.74702(15) 0.0252(5) Uani 1 1 d .
C52 C 0.7079(2) 1.1583(2) 0.67011(15) 0.0279(5) Uani 1 1 d .
H52 H 0.6460 1.0869 0.6541 0.033 Uiso 1 1 calc R
C53 C 0.7928(2) 1.1864(2) 0.61722(15) 0.0290(5) Uani 1 1 d .
H53 H 0.7872 1.1341 0.5660 0.035 Uiso 1 1 calc R
C54 C 0.8864(2) 1.2925(2) 0.64017(16) 0.0298(5) Uani 1 1 d .
C55 C 0.8927(2) 1.3705(2) 0.71666(17) 0.0336(6) Uani 1 1 d .
H55 H 0.9552 1.4415 0.7327 0.040 Uiso 1 1 calc R
C56 C 0.8071(2) 1.3431(2) 0.76886(16) 0.0310(5) Uani 1 1 d .
H56 H 0.8114 1.3967 0.8191 0.037 Uiso 1 1 calc R
C57 C 0.9773(2) 1.3178(2) 0.58411(18) 0.0398(6) Uani 1 1 d .
H57 H 0.9617 1.2671 0.5302 0.048 Uiso 1 1 calc R
C61 C 0.5454(2) 1.3042(2) 0.81408(16) 0.0272(5) Uani 1 1 d .
C62 C 0.6015(2) 1.4032(2) 0.88006(17) 0.0335(6) Uani 1 1 d .
H62 H 0.6830 1.4089 0.9174 0.040 Uiso 1 1 calc R
C63 C 0.5366(3) 1.4934(2) 0.89042(19) 0.0392(6) Uani 1 1 d .
H63 H 0.5756 1.5597 0.9343 0.047 Uiso 1 1 calc R
C64 C 0.4151(2) 1.4864(2) 0.83669(18) 0.0360(6) Uani 1 1 d .
C65 C 0.3587(2) 1.3879(2) 0.77011(17) 0.0358(6) Uani 1 1 d .
H65 H 0.2770 1.3826 0.7330 0.043 Uiso 1 1 calc R
C66 C 0.4233(2) 1.2978(2) 0.75881(16) 0.0311(5) Uani 1 1 d .
H66 H 0.3850 1.2326 0.7140 0.037 Uiso 1 1 calc R
C67 C 0.3467(3) 1.5827(3) 0.8532(2) 0.0522(8) Uani 1 1 d .
H67 H 0.3936 1.6506 0.8934 0.063 Uiso 1 1 calc R
O102 O 0.03498(18) 1.25321(17) 0.93625(14) 0.0503(5) Uani 1 1 d .
O104 O 0.1333(2) 1.4300(2) 1.0168(2) 0.0853(8) Uani 1 1 d .
C100 C 0.0907(3) 1.1655(3) 0.8095(2) 0.0555(8) Uani 1 1 d .
H10A H 0.1517 1.1740 0.7735 0.083 Uiso 1 1 calc GR
H10B H 0.0060 1.1605 0.7719 0.083 Uiso 1 1 calc GR
H10C H 0.0921 1.0940 0.8371 0.083 Uiso 1 1 calc GR
C101 C 0.1251(3) 1.2711(3) 0.8810(2) 0.0527(8) Uani 1 1 d .
H10D H 0.2120 1.2791 0.9177 0.063 Uiso 1 1 calc R
H10E H 0.1207 1.3435 0.8539 0.063 Uiso 1 1 calc R
C103 C 0.0486(3) 1.3417(3) 1.0034(2) 0.0521(8) Uani 1 1 d .
C105 C -0.0502(3) 1.3168(3) 1.0547(3) 0.0681(10) Uani 1 1 d .
H10F H -0.1315 1.2779 1.0139 0.102 Uiso 1 1 calc GR
H10G H -0.0580 1.3908 1.0849 0.102 Uiso 1 1 calc GR
H10H H -0.0253 1.2658 1.0985 0.102 Uiso 1 1 calc GR

loop_
_atom_site_aniso_label
_atom_site_aniso_U_11
_atom_site_aniso_U_22
_atom_site_aniso_U_33
_atom_site_aniso_U_23
_atom_site_aniso_U_13
_atom_site_aniso_U_12
O1 0.0515(11) 0.0376(11) 0.0423(11) -0.0099(8) 0.0175(9) 0.0059(9)
O2 0.0334(10) 0.0457(12) 0.0855(16) 0.0205(11) 0.0033(10) 0.0102(9)
O3 0.0478(12) 0.0723(15) 0.0609(14) 0.0012(11) 0.0255(10) -0.0240(11)
O4 0.0834(18) 0.0714(16) 0.0683(15) 0.0173(12) 0.0273(13) 0.0400(14)
C1 0.0212(11) 0.0217(11) 0.0246(11) 0.0020(9) 0.0106(9) 0.0017(9)
C2 0.0205(11) 0.0242(12) 0.0274(12) 0.0000(9) 0.0070(9) 0.0020(9)
C11 0.0181(11) 0.0270(12) 0.0223(11) -0.0015(9) 0.0045(9) 0.0019(9)
C12 0.0264(12) 0.0280(12) 0.0328(13) -0.0017(10) 0.0148(10) -0.0034(10)
C13 0.0296(12) 0.0231(12) 0.0338(13) -0.0046(10) 0.0101(10) -0.0014(10)
C14 0.0221(11) 0.0284(12) 0.0256(12) 0.0030(9) 0.0062(9) 0.0084(9)
C15 0.0229(11) 0.0303(12) 0.0260(12) 0.0042(9) 0.0098(9) 0.0038(10)
C16 0.0217(11) 0.0261(12) 0.0256(12) -0.0001(9) 0.0060(9) 0.0006(9)
C17 0.0334(13) 0.0341(14) 0.0285(13) 0.0016(10) 0.0106(10) 0.0103(11)
C21 0.0195(11) 0.0283(12) 0.0198(11) -0.0034(9) 0.0059(9) 0.0015(9)
C22 0.0226(12) 0.0257(12) 0.0370(13) 0.0003(10) 0.0087(10) 0.0010(9)
C23 0.0298(13) 0.0286(13) 0.0403(14) 0.0050(10) 0.0094(11) 0.0086(10)
C24 0.0223(12) 0.0322(13) 0.0304(12) -0.0007(10) 0.0079(10) 0.0038(10)
C25 0.0208(11) 0.0321(13) 0.0328(13) 0.0035(10) 0.0108(10) 0.0002(10)
C26 0.0223(12) 0.0318(13) 0.0316(12) 0.0085(10) 0.0100(10) 0.0041(10)
C27 0.0263(13) 0.0359(14) 0.0493(16) 0.0062(12) 0.0081(11) 0.0052(11)
C31 0.0207(11) 0.0208(11) 0.0220(11) 0.0018(9) 0.0092(9) 0.0028(9)
C32 0.0198(11) 0.0264(11) 0.0170(10) 0.0010(8) 0.0064(8) 0.0034(9)
C33 0.0247(12) 0.0230(11) 0.0235(11) -0.0001(9) 0.0060(9) 0.0031(9)
C34 0.0276(12) 0.0320(13) 0.0311(13) 0.0008(10) 0.0075(10) 0.0117(10)
C35 0.0183(11) 0.0381(14) 0.0328(13) 0.0009(10) 0.0068(10) 0.0077(10)
C36 0.0200(11) 0.0279(12) 0.0268(12) 0.0015(9) 0.0079(9) 0.0001(9)
C37 0.0195(11) 0.0247(11) 0.0192(11) 0.0007(8) 0.0070(8) 0.0032(9)
C38 0.0180(10) 0.0225(11) 0.0221(11) -0.0008(9) 0.0041(9) 0.0015(9)
C39 0.0192(11) 0.0238(11) 0.0219(11) 0.0018(9) 0.0052(9) 0.0049(9)
C40 0.0285(12) 0.0241(11) 0.0251(12) -0.0002(9) 0.0069(10) 0.0037(9)
C41 0.0337(13) 0.0341(13) 0.0209(11) 0.0004(10) 0.0106(10) 0.0105(10)
C42 0.0261(12) 0.0361(13) 0.0265(12) 0.0038(10) 0.0124(10) 0.0056(10)
C43 0.0218(11) 0.0290(12) 0.0243(12) 0.0022(9) 0.0065(9) 0.0019(9)
C44 0.0185(11) 0.0247(11) 0.0203(11) 0.0031(9) 0.0051(8) 0.0056(9)
C51 0.0215(11) 0.0247(11) 0.0301(12) 0.0055(9) 0.0073(9) 0.0054(9)
C52 0.0253(12) 0.0255(12) 0.0297(12) 0.0039(10) 0.0064(10) -0.0013(9)
C53 0.0258(12) 0.0339(13) 0.0267(12) 0.0045(10) 0.0066(10) 0.0055(10)
C54 0.0242(12) 0.0327(13) 0.0324(13) 0.0108(10) 0.0074(10) 0.0029(10)
C55 0.0296(13) 0.0265(12) 0.0412(14) 0.0051(11) 0.0100(11) -0.0038(10)
C56 0.0318(13) 0.0245(12) 0.0349(13) 0.0009(10) 0.0109(11) 0.0007(10)
C57 0.0312(14) 0.0483(16) 0.0377(14) 0.0074(12) 0.0125(11) -0.0017(12)
C61 0.0249(12) 0.0252(12) 0.0337(13) 0.0071(10) 0.0133(10) 0.0024(9)
C62 0.0276(13) 0.0298(13) 0.0415(14) -0.0007(11) 0.0088(11) 0.0050(10)
C63 0.0428(15) 0.0271(13) 0.0500(16) -0.0002(11) 0.0201(13) 0.0061(11)
C64 0.0406(15) 0.0306(13) 0.0465(15) 0.0127(11) 0.0236(12) 0.0125(11)
C65 0.0277(13) 0.0437(15) 0.0429(15) 0.0161(12) 0.0145(11) 0.0129(11)
C66 0.0268(12) 0.0309(13) 0.0360(13) 0.0049(10) 0.0118(10) 0.0027(10)
C67 0.0422(17) 0.066(2) 0.0609(19) 0.0291(16) 0.0202(15) 0.0255(15)
O102 0.0407(11) 0.0417(11) 0.0624(13) 0.0056(10) 0.0111(9) -0.0022(9)
O104 0.0637(16) 0.0665(16) 0.107(2) -0.0121(15) 0.0213(15) -0.0173(13)
C100 0.0423(17) 0.0568(19) 0.066(2) 0.0138(16) 0.0115(15) 0.0082(14)
C101 0.0323(15) 0.0555(18) 0.068(2) 0.0158(16) 0.0100(14) 0.0049(13)
C103 0.0410(16) 0.0389(16) 0.067(2) 0.0050(14) 0.0060(14) -0.0028(13)
C105 0.070(2) 0.056(2) 0.084(3) 0.0108(18) 0.036(2) 0.0074(17)

loop_
_atom_type_symbol
_atom_type_description
_atom_type_scat_dispersion_real
_atom_type_scat_dispersion_imag
_atom_type_scat_source
C C 0.0181 0.0091 'International Tables Vol C Tables 4.2.6.8 and 6.1.1.4'
H H 0.0000 0.0000 'International Tables Vol C Tables 4.2.6.8 and 6.1.1.4'
O O 0.0492 0.0322 'International Tables Vol C Tables 4.2.6.8 and 6.1.1.4'

loop_
_exptl_crystal_face_index_h
_exptl_crystal_face_index_k
_exptl_crystal_face_index_l
_exptl_crystal_face_perp_dist
-7 3 2 0.1059
-4 -4 7 0.1067
3 -6 4 0.1177
4 4 -7 0.1253
-5 5 -2 0.1033
-6 -2 -1 0.0997
-4 3 8 0.1055
2 4 6 0.0978
6 1 -1 0.0873
1 -4 -8 0.1182
-3 -4 -5 0.1068
-4 7 2 0.1158
4 -7 -2 0.1158
-5 0 -4 0.0909
5 0 4 0.0909

loop_
_geom_angle_atom_site_label_1
_geom_angle_atom_site_label_2
_geom_angle_atom_site_label_3
_geom_angle
C11 C1 C21 113.28(18)
C31 C1 C11 123.96(19)
C31 C1 C21 122.34(19)
C38 C2 C51 123.94(19)
C38 C2 C61 121.04(19)
C61 C2 C51 114.65(18)
C12 C11 C1 119.97(19)
C16 C11 C1 121.41(19)
C16 C11 C12 118.5(2)
C13 C12 C11 121.0(2)
C12 C13 C14 120.2(2)
C13 C14 C17 121.0(2)
C15 C14 C13 119.2(2)
C15 C14 C17 119.7(2)
C16 C15 C14 120.6(2)
C15 C16 C11 120.4(2)
O1 C17 C14 124.9(2)
C22 C21 C1 118.69(19)
C22 C21 C26 118.7(2)
C26 C21 C1 122.5(2)
C23 C22 C21 120.6(2)
C22 C23 C24 120.5(2)
C23 C24 C27 121.8(2)
C25 C24 C23 119.1(2)
C25 C24 C27 119.0(2)
C26 C25 C24 120.5(2)
C25 C26 C21 120.5(2)
O2 C27 C24 124.9(2)
C1 C31 C32 125.02(19)
C1 C31 C44 123.61(19)
C44 C31 C32 111.36(17)
C33 C32 C31 123.71(19)
C33 C32 C37 119.63(19)
C37 C32 C31 116.52(18)
C34 C33 C32 120.2(2)
C33 C34 C35 120.2(2)
C36 C35 C34 120.1(2)
C35 C36 C37 120.6(2)
C32 C37 C38 117.38(18)
C36 C37 C32 119.31(19)
C36 C37 C38 123.13(19)
C2 C38 C37 125.12(19)
C2 C38 C39 123.80(19)
C37 C38 C39 111.05(18)
C40 C39 C38 123.87(19)
C40 C39 C44 119.02(19)
C44 C39 C38 116.99(18)
C41 C40 C39 120.6(2)
C40 C41 C42 120.2(2)
C43 C42 C41 119.9(2)
C42 C43 C44 120.5(2)
C39 C44 C31 117.18(18)
C43 C44 C31 122.85(19)
C43 C44 C39 119.76(19)
C52 C51 C2 119.95(19)
C52 C51 C56 118.1(2)
C56 C51 C2 121.8(2)
C53 C52 C51 121.1(2)
C52 C53 C54 120.4(2)
C53 C54 C55 119.1(2)
C53 C54 C57 119.0(2)
C55 C54 C57 121.9(2)
C56 C55 C54 120.5(2)
C55 C56 C51 120.8(2)
O3 C57 C54 124.9(3)
C62 C61 C2 121.6(2)
C62 C61 C66 118.8(2)
C66 C61 C2 119.6(2)
C63 C62 C61 120.4(2)
C64 C63 C62 120.9(2)
C63 C64 C65 119.0(2)
C63 C64 C67 119.0(3)
C65 C64 C67 122.0(3)
C66 C65 C64 120.4(2)
C65 C66 C61 120.5(2)
O4 C67 C64 125.2(3)
C103 O102 C101 116.7(2)
O102 C101 C100 108.1(2)
O102 C103 C105 112.8(3)
O104 C103 O102 120.9(3)
O104 C103 C105 126.3(3)

loop_
_geom_bond_atom_site_label_1
_geom_bond_atom_site_label_2
_geom_bond_distance
O1 C17 1.206(3)
O2 C27 1.205(3)
O3 C57 1.210(3)
O4 C67 1.166(4)
C1 C11 1.499(3)
C1 C21 1.505(3)
C1 C31 1.346(3)
C2 C38 1.351(3)
C2 C51 1.504(3)
C2 C61 1.499(3)
C11 C12 1.400(3)
C11 C16 1.392(3)
C12 C13 1.373(3)
C13 C14 1.392(3)
C14 C15 1.390(3)
C14 C17 1.467(3)
C15 C16 1.382(3)
C21 C22 1.396(3)
C21 C26 1.399(3)
C22 C23 1.382(3)
C23 C24 1.395(3)
C24 C25 1.388(3)
C24 C27 1.472(3)
C25 C26 1.386(3)
C31 C32 1.494(3)
C31 C44 1.487(3)
C32 C33 1.391(3)
C32 C37 1.407(3)
C33 C34 1.384(3)
C34 C35 1.392(3)
C35 C36 1.375(3)
C36 C37 1.394(3)
C37 C38 1.490(3)
C38 C39 1.490(3)
C39 C40 1.397(3)
C39 C44 1.404(3)
C40 C41 1.381(3)
C41 C42 1.390(3)
C42 C43 1.382(3)
C43 C44 1.394(3)
C51 C52 1.394(3)
C51 C56 1.404(3)
C52 C53 1.384(3)
C53 C54 1.390(3)
C54 C55 1.394(3)
C54 C57 1.468(3)
C55 C56 1.380(3)
C61 C62 1.391(3)
C61 C66 1.393(3)
C62 C63 1.384(3)
C63 C64 1.377(4)
C64 C65 1.393(4)
C64 C67 1.488(4)
C65 C66 1.383(3)
O102 C101 1.443(4)
O102 C103 1.344(4)
O104 C103 1.201(3)
C100 C101 1.488(4)
C103 C105 1.482(4)

loop_
_exptl_oxdiff_crystal_face_indexfrac_h
_exptl_oxdiff_crystal_face_indexfrac_k
_exptl_oxdiff_crystal_face_indexfrac_l
_exptl_oxdiff_crystal_face_x
_exptl_oxdiff_crystal_face_y
_exptl_oxdiff_crystal_face_z
-7.0046 2.6850 1.9136 0.2873 -0.2218 0.9318
-3.9883 -3.9400 7.1436 -0.5423 0.4142 0.7310
3.4763 -6.1168 4.3466 -0.7601 0.5829 -0.2871
3.9506 3.9712 -7.1519 0.5460 -0.4170 -0.7266
-5.3612 5.2923 -2.1190 0.6377 -0.4897 0.5946
-5.9676 -2.0073 -0.5190 0.3566 0.4634 0.8112
-4.4643 3.1809 7.8962 -0.4285 -0.5608 0.7085
1.7111 3.9322 6.0876 -0.6006 -0.7834 -0.1598
6.4165 1.4737 -0.6532 -0.2817 -0.3656 -0.8871
1.3634 -4.0178 -7.8013 0.5831 0.7617 -0.2825
-3.0706 -3.6198 -4.8440 0.5675 0.7398 0.3613
-3.9977 6.9939 1.9898 0.1989 -0.8957 0.4725
3.9977 -6.9939 -1.9898 -0.1989 0.8957 -0.4725
-4.9979 -0.0039 -4.0017 0.6801 0.2788 0.5832
4.9979 0.0039 4.0017 -0.6801 -0.2788 -0.5832
